data_2021684
loop_
_publ_author_name
'Pan, Chen-Dong'
'Wang, Jun'
'Xu, Ju-Qin'
'Zhang, Kang-Feng'
'Wang, Xiao-Wan'

_publ_section_title
;
 A threefold interpenetrating two-dimensional zinc(II) coordination
 polymer: synthesis, crystal structure and selective luminescence sensing
 properties
;
_journal_coeditor_code SK3727
_journal_issue 7
_journal_name_full 'Acta Crystallographica Section C'
_journal_page_first
;
;
_journal_paper_doi 10.1107/S2053229619008635
_journal_volume 75
_journal_year 2019
_chemical_formula_iupac '[Zn (C14 H8 O6 S1) (C20 H18 N4 O1)]'
_chemical_formula_moiety 'C34 H26 N4 O7 S Zn'
_chemical_formula_sum 'C34 H26 N4 O7 S Zn'
_chemical_formula_weight 700.04
_chemical_name_systematic
;Poly[[\m-4,4'-bis(2-methylimidazol-1-yl)diphenyl
ether-\k^2^<i>N</i>^3^:<i>N</i>^3'^](\m-4,4'-sulfonyldibenzoato-\k^2^<i>O</i>:<i>O</i>')zinc(II)],
;
_space_group_crystal_system monoclinic
_space_group_IT_number 14
_space_group_name_Hall '-P 2yn'
_space_group_name_H-M_alt 'P 1 21/n 1'
_symmetry_space_group_name_Hall '-P 2yn'
_symmetry_space_group_name_H-M 'P 1 21/n 1'
_atom_sites_solution_hydrogens geom
_audit_creation_method SHELXL-2014
_cell_angle_alpha 90
_cell_angle_beta 101.716(19)
_cell_angle_gamma 90
_cell_formula_units_Z 4
_cell_length_a 11.502(7)
_cell_length_b 20.059(13)
_cell_length_c 13.735(9)
_cell_measurement_reflns_used 9235
_cell_measurement_temperature 293(2)
_cell_measurement_theta_max 28.21
_cell_measurement_theta_min 2.01
_cell_volume 3103(3)
_computing_cell_refinement
;
SAINT (Bruker, 2016)
;
_computing_data_collection
;
APEX3 (Bruker, 2016)
;
_computing_data_reduction
;
SAINT (Bruker, 2016)
;
_computing_molecular_graphics
;
DIAMOND (Brandenburg & Putz, 2005)
;
_computing_publication_material
;
SHELXL2014 (Sheldrick, 2015)
;
_computing_structure_refinement
;
SHELXL2014 (Sheldrick, 2015)
;
_computing_structure_solution
;
SHELXS97 (Sheldrick, 2008)
;
_diffrn_ambient_temperature 293(2)
_diffrn_measured_fraction_theta_full 0.998
_diffrn_measured_fraction_theta_max 0.998
_diffrn_measurement_device_type 'Bruker APEXII CCD'
_diffrn_measurement_method '\f and \w scans'
_diffrn_radiation_type MoK\a
_diffrn_radiation_wavelength 0.71073
_diffrn_reflns_av_R_equivalents 0.0698
_diffrn_reflns_av_unetI/netI 0.0535
_diffrn_reflns_limit_h_max 14
_diffrn_reflns_limit_h_min -14
_diffrn_reflns_limit_k_max 24
_diffrn_reflns_limit_k_min -24
_diffrn_reflns_limit_l_max 16
_diffrn_reflns_limit_l_min -16
_diffrn_reflns_number 54039
_diffrn_reflns_theta_full 25.242
_diffrn_reflns_theta_max 26.000
_diffrn_reflns_theta_min 2.929
_exptl_absorpt_coefficient_mu 0.916
_exptl_absorpt_correction_T_max 0.7456
_exptl_absorpt_correction_T_min 0.6859
_exptl_absorpt_correction_type multi-scan
_exptl_absorpt_process_details
;
(SADABS; Bruker, 2008)
;
_exptl_crystal_colour colorless
_exptl_crystal_density_diffrn 1.498
_exptl_crystal_description block
_exptl_crystal_F_000 1440
_exptl_crystal_size_max 0.210
_exptl_crystal_size_mid 0.190
_exptl_crystal_size_min 0.170
_refine_diff_density_max 0.407
_refine_diff_density_min -0.380
_refine_ls_extinction_method none
_refine_ls_goodness_of_fit_ref 1.028
_refine_ls_hydrogen_treatment constr
_refine_ls_matrix_type full
_refine_ls_number_parameters 426
_refine_ls_number_reflns 6085
_refine_ls_number_restraints 1
_refine_ls_restrained_S_all 1.029
_refine_ls_R_factor_all 0.0868
_refine_ls_R_factor_gt 0.0474
_refine_ls_shift/su_max 0.001
_refine_ls_shift/su_mean 0.000
_refine_ls_structure_factor_coef Fsqd
_refine_ls_weighting_details 'w=1/[\s^2^(Fo^2^)+(0.0363P)^2^+2.1796P] where P=(Fo^2^+2Fc^2^)/3'
_refine_ls_weighting_scheme calc
_refine_ls_wR_factor_gt 0.0870
_refine_ls_wR_factor_ref 0.0948
_reflns_number_gt 4242
_reflns_number_total 6085
_reflns_threshold_expression 'I > 2\s(I)'
_cod_data_source_file sk3727sup1.cif
_cod_data_source_block global
_cod_database_code 2021684
_shelx_space_group_comment
;
The symmetry employed for this shelxl refinement is uniquely defined
by the following loop, which should always be used as a source of
symmetry information in preference to the above space-group names.
They are only intended as comments.
;
_shelx_estimated_absorpt_t_min 0.831
_shelx_estimated_absorpt_t_max 0.860
_shelxl_version_number 2.014

loop_
_space_group_symop_operation_xyz
'x, y, z'
'-x+1/2, y+1/2, -z+1/2'
'-x, -y, -z'
'x-1/2, -y-1/2, z-1/2'

loop_
_atom_site_type_symbol
_atom_site_label
_atom_site_fract_x
_atom_site_fract_y
_atom_site_fract_z
_atom_site_U_iso_or_equiv
_atom_site_adp_type
_atom_site_calc_flag
_atom_site_occupancy
C C1 1.0052(2) 0.26568(14) 0.8553(2) 0.0313(7) Uani d 1
C C2 1.1419(3) 0.19741(15) 0.8302(2) 0.0403(7) Uani d 1
H H2 1.2156 0.1804 0.8250 0.048 Uiso calc 1
C C3 1.0408(3) 0.16321(16) 0.8138(2) 0.0470(8) Uani d 1
H H3 1.0309 0.1186 0.7953 0.056 Uiso calc 1
C C4 0.9409(3) 0.32447(15) 0.8805(3) 0.0507(9) Uani d 1
H H4A 0.9168 0.3170 0.9425 0.076 Uiso calc 1
H H4B 0.8721 0.3321 0.8291 0.076 Uiso calc 1
H H4C 0.9920 0.3627 0.8863 0.076 Uiso calc 1
C C5 0.8293(2) 0.19038(14) 0.8145(2) 0.0334(7) Uani d 1
C C6 0.7830(3) 0.16721(18) 0.8911(2) 0.0549(10) Uani d 1
H H6 0.8304 0.1642 0.9545 0.066 Uiso calc 1
C C7 0.6660(3) 0.14816(19) 0.8750(2) 0.0559(10) Uani d 1
H H7 0.6336 0.1326 0.9274 0.067 Uiso calc 1
C C8 0.5976(2) 0.15212(14) 0.7815(2) 0.0370(7) Uani d 1
C C9 0.6430(3) 0.17675(18) 0.7053(2) 0.0501(9) Uani d 1
H H9 0.5954 0.1804 0.6421 0.060 Uiso calc 1
C C10 0.7603(3) 0.19637(18) 0.7220(2) 0.0501(9) Uani d 1
H H10 0.7921 0.2136 0.6702 0.060 Uiso calc 1
C C11 0.3917(2) 0.14833(16) 0.7000(2) 0.0387(7) Uani d 1
C C12 0.3104(3) 0.10194(16) 0.6564(2) 0.0425(8) Uani d 1
H H12 0.3264 0.0567 0.6660 0.051 Uiso calc 1
C C13 0.2045(3) 0.12278(15) 0.5979(2) 0.0412(8) Uani d 1
H H13 0.1475 0.0918 0.5694 0.049 Uiso calc 1
C C14 0.1840(2) 0.19012(15) 0.5820(2) 0.0356(7) Uani d 1
C C15 0.2683(3) 0.23625(16) 0.6231(2) 0.0412(7) Uani d 1
H H15 0.2550 0.2814 0.6103 0.049 Uiso calc 1
C C16 0.3723(3) 0.21511(16) 0.6832(2) 0.0415(8) Uani d 1
H H16 0.4291 0.2460 0.7124 0.050 Uiso calc 1
C C17 -0.0003(3) 0.25786(15) 0.5721(2) 0.0412(8) Uani d 1
H H17 0.0225 0.2826 0.6301 0.049 Uiso calc 1
C C18 -0.1062(3) 0.25789(15) 0.5110(2) 0.0389(7) Uani d 1
H H18 -0.1710 0.2831 0.5199 0.047 Uiso calc 1
C C19 0.0019(2) 0.18962(15) 0.4469(2) 0.0370(7) Uani d 1
C C20 0.0455(3) 0.14426(18) 0.3773(2) 0.0573(10) Uani d 1
H H20A 0.0494 0.0996 0.4030 0.086 Uiso calc 1
H H20B 0.1232 0.1581 0.3701 0.086 Uiso calc 1
H H20C -0.0078 0.1456 0.3137 0.086 Uiso calc 1
C C21 1.1828(3) 0.41949(15) 0.7168(2) 0.0381(7) Uani d 1
C C22 1.2082(3) 0.46004(14) 0.6311(2) 0.0331(7) Uani d 1
C C23 1.1344(3) 0.51156(17) 0.5926(2) 0.0480(8) Uani d 1
H H23 1.0675 0.5207 0.6187 0.058 Uiso calc 1
C C24 1.1584(3) 0.55006(16) 0.5155(2) 0.0483(8) Uani d 1
H H24 1.1076 0.5845 0.4890 0.058 Uiso calc 1
C C25 1.2585(3) 0.53663(14) 0.4786(2) 0.0384(7) Uani d 1
C C26 1.3326(3) 0.48508(15) 0.5162(2) 0.0422(8) Uani d 1
H H26 1.3997 0.4761 0.4904 0.051 Uiso calc 1
C C27 1.3071(3) 0.44691(15) 0.5920(2) 0.0372(7) Uani d 1
H H27 1.3570 0.4118 0.6173 0.045 Uiso calc 1
C C28 1.2885(3) 0.53683(14) 0.2803(2) 0.0368(7) Uani d 1
C C29 1.1798(3) 0.51999(16) 0.2228(2) 0.0453(8) Uani d 1
H H29 1.1096 0.5328 0.2412 0.054 Uiso calc 1
C C30 1.1779(3) 0.48366(16) 0.1373(2) 0.0484(8) Uani d 1
H H30 1.1056 0.4704 0.0987 0.058 Uiso calc 1
C C31 1.2825(3) 0.46666(15) 0.1084(2) 0.0411(8) Uani d 1
C C32 1.3885(3) 0.48361(15) 0.1673(2) 0.0435(8) Uani d 1
H H32 1.4589 0.4719 0.1482 0.052 Uiso calc 1
C C33 1.3926(3) 0.51771(15) 0.2544(2) 0.0414(8) Uani d 1
H H33 1.4652 0.5278 0.2954 0.050 Uiso calc 1
C C34 1.2833(3) 0.42922(17) 0.0131(2) 0.0517(9) Uani d 1
N N1 1.12065(19) 0.26186(11) 0.85624(16) 0.0328(6) Uani d 1
N N2 0.95424(19) 0.20648(12) 0.82930(17) 0.0356(6) Uani d 1
N N3 0.0690(2) 0.21342(12) 0.53151(17) 0.0366(6) Uani d 1
N N4 -0.1059(2) 0.21502(12) 0.43236(16) 0.0354(6) Uani d 1
O O1 1.25897(18) 0.37451(10) 0.74910(14) 0.0408(5) Uani d 1
O O2 1.0961(2) 0.43164(14) 0.7512(2) 0.0798(9) Uani d 1
O O3 1.2034(2) 0.38707(11) -0.01391(15) 0.0513(6) Uani d 1
O O4 1.3630(3) 0.44055(15) -0.0315(2) 0.0935(10) Uani d 1
O O5 1.2083(2) 0.63819(11) 0.36201(16) 0.0645(7) Uani d 1
O O6 1.4197(2) 0.60764(12) 0.41908(16) 0.0633(7) Uani d 1
O O7 0.48621(17) 0.12403(12) 0.76922(17) 0.0580(7) Uani d 1
S S1 1.29718(9) 0.58836(4) 0.38596(6) 0.0467(2) Uani d 1
Zn Zn1 1.24086(3) 0.33619(2) 0.87454(2) 0.03103(11) Uani d 1

loop_
_atom_site_aniso_label
_atom_site_aniso_U_11
_atom_site_aniso_U_22
_atom_site_aniso_U_33
_atom_site_aniso_U_12
_atom_site_aniso_U_13
_atom_site_aniso_U_23
C1 0.0289(16) 0.0317(17) 0.0325(15) -0.0047(13) 0.0043(12) 0.0022(13)
C2 0.0285(17) 0.0405(19) 0.0534(19) -0.0020(14) 0.0121(14) -0.0119(15)
C3 0.0364(18) 0.0362(18) 0.069(2) -0.0059(16) 0.0125(16) -0.0139(16)
C4 0.0360(18) 0.041(2) 0.073(2) 0.0008(15) 0.0078(16) -0.0072(17)
C5 0.0265(16) 0.0339(16) 0.0389(17) -0.0069(13) 0.0048(13) -0.0009(13)
C6 0.0359(18) 0.087(3) 0.0376(18) -0.0204(19) -0.0033(14) 0.0094(18)
C7 0.0374(19) 0.089(3) 0.0400(18) -0.0210(18) 0.0044(15) 0.0217(18)
C8 0.0227(15) 0.0400(18) 0.0456(18) -0.0062(13) 0.0006(13) 0.0084(14)
C9 0.0315(17) 0.079(3) 0.0356(17) -0.0107(17) -0.0024(14) 0.0073(17)
C10 0.0388(19) 0.073(2) 0.0400(18) -0.0130(17) 0.0113(15) 0.0131(17)
C11 0.0223(16) 0.053(2) 0.0396(17) -0.0055(14) 0.0041(13) 0.0076(15)
C12 0.0283(17) 0.0400(18) 0.057(2) 0.0003(15) 0.0026(15) 0.0056(16)
C13 0.0340(17) 0.038(2) 0.0488(19) -0.0081(14) 0.0019(14) -0.0070(15)
C14 0.0262(16) 0.0448(19) 0.0348(16) -0.0017(14) 0.0040(12) -0.0061(14)
C15 0.0358(18) 0.0389(18) 0.0472(18) -0.0007(15) 0.0047(14) -0.0029(15)
C16 0.0281(17) 0.046(2) 0.0480(18) -0.0117(14) 0.0015(14) -0.0064(15)
C17 0.0442(19) 0.0421(19) 0.0363(17) 0.0039(15) 0.0057(14) -0.0138(14)
C18 0.0398(18) 0.0388(18) 0.0386(17) 0.0100(14) 0.0095(14) -0.0102(14)
C19 0.0302(16) 0.0418(18) 0.0377(17) 0.0045(14) 0.0039(13) -0.0094(14)
C20 0.046(2) 0.072(3) 0.051(2) 0.0198(18) 0.0049(16) -0.0267(18)
C21 0.0427(19) 0.0382(19) 0.0340(16) -0.0024(15) 0.0090(15) 0.0012(14)
C22 0.0348(17) 0.0346(17) 0.0276(15) -0.0018(14) 0.0010(13) -0.0009(13)
C23 0.053(2) 0.054(2) 0.0417(18) 0.0144(17) 0.0200(16) 0.0072(16)
C24 0.064(2) 0.0387(19) 0.0419(18) 0.0155(17) 0.0107(17) 0.0084(15)
C25 0.055(2) 0.0332(18) 0.0283(15) -0.0029(15) 0.0121(15) -0.0022(13)
C26 0.0475(19) 0.0411(19) 0.0415(18) 0.0039(16) 0.0171(15) 0.0039(15)
C27 0.0387(18) 0.0367(17) 0.0354(16) 0.0018(14) 0.0056(14) 0.0029(14)
C28 0.059(2) 0.0257(16) 0.0275(15) 0.0017(14) 0.0131(15) 0.0042(12)
C29 0.049(2) 0.0449(19) 0.0448(19) 0.0020(16) 0.0160(16) -0.0019(16)
C30 0.048(2) 0.050(2) 0.0439(19) -0.0076(17) 0.0036(16) -0.0077(16)
C31 0.057(2) 0.0299(17) 0.0384(18) -0.0048(15) 0.0135(16) -0.0027(13)
C32 0.051(2) 0.0371(18) 0.0443(19) 0.0046(15) 0.0153(16) -0.0027(15)
C33 0.051(2) 0.0369(18) 0.0351(17) -0.0026(15) 0.0061(15) -0.0012(14)
C34 0.069(3) 0.045(2) 0.0425(19) -0.0056(19) 0.0156(19) -0.0048(16)
N1 0.0266(14) 0.0354(14) 0.0356(13) -0.0062(11) 0.0047(10) -0.0026(11)
N2 0.0250(13) 0.0366(15) 0.0448(14) -0.0079(11) 0.0061(11) -0.0029(12)
N3 0.0289(13) 0.0427(15) 0.0360(13) 0.0048(11) 0.0018(11) -0.0109(12)
N4 0.0309(14) 0.0414(15) 0.0321(13) 0.0090(11) 0.0020(10) -0.0076(11)
O1 0.0519(13) 0.0400(13) 0.0319(11) 0.0056(11) 0.0121(9) 0.0072(10)
O2 0.0657(18) 0.100(2) 0.088(2) 0.0301(16) 0.0481(16) 0.0461(17)
O3 0.0637(15) 0.0499(14) 0.0392(12) -0.0091(12) 0.0079(11) -0.0124(11)
O4 0.121(3) 0.097(2) 0.080(2) -0.051(2) 0.063(2) -0.0438(17)
O5 0.121(2) 0.0351(13) 0.0453(14) 0.0221(14) 0.0347(14) 0.0044(11)
O6 0.0887(18) 0.0574(15) 0.0464(14) -0.0344(14) 0.0195(13) -0.0127(12)
O7 0.0254(11) 0.0734(17) 0.0685(15) -0.0164(11) -0.0065(10) 0.0318(13)
S1 0.0828(6) 0.0292(4) 0.0321(4) -0.0008(4) 0.0214(4) -0.0016(3)
Zn1 0.03038(19) 0.0344(2) 0.02783(17) -0.00798(15) 0.00487(13) -0.00090(15)

loop_
_atom_type_symbol
_atom_type_description
_atom_type_scat_dispersion_real
_atom_type_scat_dispersion_imag
_atom_type_scat_source
C C 0.0033 0.0016 'International Tables Vol C Tables 4.2.6.8 and 6.1.1.4'
H H 0.0000 0.0000 'International Tables Vol C Tables 4.2.6.8 and 6.1.1.4'
N N 0.0061 0.0033 'International Tables Vol C Tables 4.2.6.8 and 6.1.1.4'
O O 0.0106 0.0060 'International Tables Vol C Tables 4.2.6.8 and 6.1.1.4'
Zn Zn 0.2839 1.4301 'International Tables Vol C Tables 4.2.6.8 and 6.1.1.4'
S S 0.1246 0.1234 'International Tables Vol C Tables 4.2.6.8 and 6.1.1.4'

loop_
_geom_angle_atom_site_label_1
_geom_angle_atom_site_label_2
_geom_angle_atom_site_label_3
_geom_angle_site_symmetry_1
_geom_angle_site_symmetry_3
_geom_angle
N1 C1 N2 . . 109.5(2)
N1 C1 C4 . . 126.4(3)
N2 C1 C4 . . 124.1(3)
C3 C2 N1 . . 109.5(3)
C3 C2 H2 . . 125.3
N1 C2 H2 . . 125.3
C2 C3 N2 . . 106.5(3)
C2 C3 H3 . . 126.7
N2 C3 H3 . . 126.7
C1 C4 H4A . . 109.5
C1 C4 H4B . . 109.5
H4A C4 H4B . . 109.5
C1 C4 H4C . . 109.5
H4A C4 H4C . . 109.5
H4B C4 H4C . . 109.5
C6 C5 C10 . . 120.7(3)
C6 C5 N2 . . 120.2(3)
C10 C5 N2 . . 119.1(3)
C5 C6 C7 . . 119.8(3)
C5 C6 H6 . . 120.1
C7 C6 H6 . . 120.1
C8 C7 C6 . . 119.7(3)
C8 C7 H7 . . 120.2
C6 C7 H7 . . 120.2
C9 C8 C7 . . 120.6(3)
C9 C8 O7 . . 123.3(3)
C7 C8 O7 . . 115.8(3)
C8 C9 C10 . . 119.5(3)
C8 C9 H9 . . 120.2
C10 C9 H9 . . 120.2
C5 C10 C9 . . 119.7(3)
C5 C10 H10 . . 120.2
C9 C10 H10 . . 120.2
C12 C11 C16 . . 121.2(3)
C12 C11 O7 . . 115.7(3)
C16 C11 O7 . . 122.7(3)
C11 C12 C13 . . 119.5(3)
C11 C12 H12 . . 120.2
C13 C12 H12 . . 120.2
C14 C13 C12 . . 119.3(3)
C14 C13 H13 . . 120.3
C12 C13 H13 . . 120.3
C15 C14 C13 . . 120.7(3)
C15 C14 N3 . . 118.7(3)
C13 C14 N3 . . 120.2(3)
C16 C15 C14 . . 119.6(3)
C16 C15 H15 . . 120.2
C14 C15 H15 . . 120.2
C11 C16 C15 . . 119.7(3)
C11 C16 H16 . . 120.2
C15 C16 H16 . . 120.2
C18 C17 N3 . . 105.9(3)
C18 C17 H17 . . 127.1
N3 C17 H17 . . 127.1
C17 C18 N4 . . 110.2(3)
C17 C18 H18 . . 124.9
N4 C18 H18 . . 124.9
N4 C19 N3 . . 110.6(2)
N4 C19 C20 . . 124.9(3)
N3 C19 C20 . . 124.5(3)
C19 C20 H20A . . 109.5
C19 C20 H20B . . 109.5
H20A C20 H20B . . 109.5
C19 C20 H20C . . 109.5
H20A C20 H20C . . 109.5
H20B C20 H20C . . 109.5
O2 C21 O1 . . 124.7(3)
O2 C21 C22 . . 120.1(3)
O1 C21 C22 . . 115.2(3)
C23 C22 C27 . . 119.3(3)
C23 C22 C21 . . 120.2(3)
C27 C22 C21 . . 120.5(3)
C22 C23 C24 . . 120.7(3)
C22 C23 H23 . . 119.7
C24 C23 H23 . . 119.7
C25 C24 C23 . . 119.0(3)
C25 C24 H24 . . 120.5
C23 C24 H24 . . 120.5
C26 C25 C24 . . 120.7(3)
C26 C25 S1 . . 119.1(2)
C24 C25 S1 . . 120.1(2)
C27 C26 C25 . . 119.6(3)
C27 C26 H26 . . 120.2
C25 C26 H26 . . 120.2
C26 C27 C22 . . 120.7(3)
C26 C27 H27 . . 119.7
C22 C27 H27 . . 119.7
C33 C28 C29 . . 121.4(3)
C33 C28 S1 . . 118.0(2)
C29 C28 S1 . . 120.5(2)
C30 C29 C28 . . 118.3(3)
C30 C29 H29 . . 120.9
C28 C29 H29 . . 120.9
C29 C30 C31 . . 120.7(3)
C29 C30 H30 . . 119.7
C31 C30 H30 . . 119.7
C32 C31 C30 . . 119.6(3)
C32 C31 C34 . . 118.4(3)
C30 C31 C34 . . 122.0(3)
C31 C32 C33 . . 120.7(3)
C31 C32 H32 . . 119.6
C33 C32 H32 . . 119.6
C32 C33 C28 . . 119.3(3)
C32 C33 H33 . . 120.4
C28 C33 H33 . . 120.4
O4 C34 O3 . . 124.0(3)
O4 C34 C31 . . 118.6(3)
O3 C34 C31 . . 117.4(3)
C1 N1 C2 . . 106.4(2)
C1 N1 Zn1 . . 128.20(19)
C2 N1 Zn1 . . 125.03(19)
C1 N2 C3 . . 108.1(2)
C1 N2 C5 . . 127.1(2)
C3 N2 C5 . . 124.7(2)
C19 N3 C17 . . 107.5(2)
C19 N3 C14 . . 127.6(2)
C17 N3 C14 . . 124.2(2)
C19 N4 C18 . . 105.9(2)
C19 N4 Zn1 . 4_465 124.9(2)
C18 N4 Zn1 . 4_465 118.40(19)
C21 O1 Zn1 . . 113.63(18)
C34 O3 Zn1 . 1_554 108.6(2)
C8 O7 C11 . . 121.5(2)
O5 S1 O6 . . 119.71(16)
O5 S1 C28 . . 107.66(15)
O6 S1 C28 . . 107.71(15)
O5 S1 C25 . . 107.79(15)
O6 S1 C25 . . 107.61(15)
C28 S1 C25 . . 105.51(14)
O1 Zn1 O3 . 1_556 124.70(10)
O1 Zn1 N1 . . 112.22(9)
O3 Zn1 N1 1_556 . 103.21(10)
O1 Zn1 N4 . 4_766 107.68(9)
O3 Zn1 N4 1_556 4_766 105.40(10)
N1 Zn1 N4 . 4_766 101.02(10)

loop_
_geom_bond_atom_site_label_1
_geom_bond_atom_site_label_2
_geom_bond_site_symmetry_2
_geom_bond_distance
C1 N1 . 1.328(3)
C1 N2 . 1.340(3)
C1 C4 . 1.470(4)
C2 C3 . 1.329(4)
C2 N1 . 1.376(4)
C2 H2 . 0.9300
C3 N2 . 1.370(4)
C3 H3 . 0.9300
C4 H4A . 0.9600
C4 H4B . 0.9600
C4 H4C . 0.9600
C5 C6 . 1.354(4)
C5 C10 . 1.360(4)
C5 N2 . 1.447(3)
C6 C7 . 1.373(4)
C6 H6 . 0.9300
C7 C8 . 1.365(4)
C7 H7 . 0.9300
C8 C9 . 1.355(4)
C8 O7 . 1.378(3)
C9 C10 . 1.379(4)
C9 H9 . 0.9300
C10 H10 . 0.9300
C11 C12 . 1.368(4)
C11 C16 . 1.370(4)
C11 O7 . 1.380(3)
C12 C13 . 1.381(4)
C12 H12 . 0.9300
C13 C14 . 1.381(4)
C13 H13 . 0.9300
C14 C15 . 1.375(4)
C14 N3 . 1.441(4)
C15 C16 . 1.376(4)
C15 H15 . 0.9300
C16 H16 . 0.9300
C17 C18 . 1.332(4)
C17 N3 . 1.386(4)
C17 H17 . 0.9300
C18 N4 . 1.381(3)
C18 H18 . 0.9300
C19 N4 . 1.318(3)
C19 N3 . 1.345(3)
C19 C20 . 1.479(4)
C20 H20A . 0.9600
C20 H20B . 0.9600
C20 H20C . 0.9600
C21 O2 . 1.212(4)
C21 O1 . 1.273(3)
C21 C22 . 1.508(4)
C22 C23 . 1.374(4)
C22 C27 . 1.377(4)
C23 C24 . 1.383(4)
C23 H23 . 0.9300
C24 C25 . 1.376(4)
C24 H24 . 0.9300
C25 C26 . 1.372(4)
C25 S1 . 1.767(3)
C26 C27 . 1.371(4)
C26 H26 . 0.9300
C27 H27 . 0.9300
C28 C33 . 1.372(4)
C28 C29 . 1.378(4)
C28 S1 . 1.768(3)
C29 C30 . 1.378(4)
C29 H29 . 0.9300
C30 C31 . 1.384(5)
C30 H30 . 0.9300
C31 C32 . 1.363(4)
C31 C34 . 1.512(4)
C32 C33 . 1.370(4)
C32 H32 . 0.9300
C33 H33 . 0.9300
C34 O4 . 1.222(4)
C34 O3 . 1.249(4)
N1 Zn1 . 2.014(2)
N4 Zn1 4_465 2.055(3)
O1 Zn1 . 1.936(2)
O3 Zn1 1_554 1.961(2)
O5 S1 . 1.420(3)
O6 S1 . 1.443(3)
Zn1 O3 1_556 1.961(2)
Zn1 N4 4_766 2.055(3)

loop_
_geom_hbond_atom_site_label_D
_geom_hbond_atom_site_label_H
_geom_hbond_atom_site_label_A
_geom_hbond_site_symmetry_A
_geom_hbond_distance_DH
_geom_hbond_distance_HA
_geom_hbond_distance_DA
_geom_hbond_angle_DHA
C29 H29 O2 3_766 0.93 2.49 3.406(5) 167
C20 H20A O4 4_466 0.96 2.62 3.153(5) 116
C18 H18 O5 3_666 0.93 2.36 3.098(4) 136
C4 H4C O3 1_556 0.96 2.58 3.319(4) 134
C33 H33 O6 . 0.93 2.47 2.861(4) 106
C27 H27 O1 . 0.93 2.44 2.749(4) 100
C24 H24 O5 . 0.93 2.52 2.897(4) 104

loop_
_geom_torsion_atom_site_label_1
_geom_torsion_atom_site_label_2
_geom_torsion_atom_site_label_3
_geom_torsion_atom_site_label_4
_geom_torsion_site_symmetry_4
_geom_torsion
N1 C2 C3 N2 . 0.1(4)
C10 C5 C6 C7 . 1.4(5)
N2 C5 C6 C7 . -176.0(3)
C5 C6 C7 C8 . 0.7(6)
C6 C7 C8 C9 . -2.2(5)
C6 C7 C8 O7 . 171.8(3)
C7 C8 C9 C10 . 1.6(5)
O7 C8 C9 C10 . -171.9(3)
C6 C5 C10 C9 . -2.0(5)
N2 C5 C10 C9 . 175.4(3)
C8 C9 C10 C5 . 0.4(5)
C16 C11 C12 C13 . -2.9(5)
O7 C11 C12 C13 . 170.2(3)
C11 C12 C13 C14 . 1.9(5)
C12 C13 C14 C15 . 0.5(5)
C12 C13 C14 N3 . -172.4(3)
C13 C14 C15 C16 . -2.1(4)
N3 C14 C15 C16 . 170.9(3)
C12 C11 C16 C15 . 1.3(5)
O7 C11 C16 C15 . -171.3(3)
C14 C15 C16 C11 . 1.2(5)
N3 C17 C18 N4 . -0.4(4)
O2 C21 C22 C23 . 1.0(5)
O1 C21 C22 C23 . -177.6(3)
O2 C21 C22 C27 . 179.5(3)
O1 C21 C22 C27 . 0.9(4)
C27 C22 C23 C24 . 0.0(5)
C21 C22 C23 C24 . 178.5(3)
C22 C23 C24 C25 . -0.9(5)
C23 C24 C25 C26 . 1.2(5)
C23 C24 C25 S1 . -175.7(2)
C24 C25 C26 C27 . -0.6(5)
S1 C25 C26 C27 . 176.4(2)
C25 C26 C27 C22 . -0.3(4)
C23 C22 C27 C26 . 0.6(4)
C21 C22 C27 C26 . -177.8(3)
C33 C28 C29 C30 . -0.5(4)
S1 C28 C29 C30 . 175.5(2)
C28 C29 C30 C31 . -2.2(5)
C29 C30 C31 C32 . 2.8(5)
C29 C30 C31 C34 . -177.5(3)
C30 C31 C32 C33 . -0.5(5)
C34 C31 C32 C33 . 179.8(3)
C31 C32 C33 C28 . -2.2(5)
C29 C28 C33 C32 . 2.8(4)
S1 C28 C33 C32 . -173.3(2)
C32 C31 C34 O4 . -32.9(5)
C30 C31 C34 O4 . 147.5(4)
C32 C31 C34 O3 . 145.4(3)
C30 C31 C34 O3 . -34.3(5)
N2 C1 N1 C2 . -0.3(3)
C4 C1 N1 C2 . 178.4(3)
N2 C1 N1 Zn1 . 172.65(18)
C4 C1 N1 Zn1 . -8.6(4)
C3 C2 N1 C1 . 0.1(3)
C3 C2 N1 Zn1 . -173.1(2)
N1 C1 N2 C3 . 0.4(3)
C4 C1 N2 C3 . -178.4(3)
N1 C1 N2 C5 . -176.6(2)
C4 C1 N2 C5 . 4.6(4)
C2 C3 N2 C1 . -0.3(3)
C2 C3 N2 C5 . 176.8(3)
C6 C5 N2 C1 . -91.1(4)
C10 C5 N2 C1 . 91.5(4)
C6 C5 N2 C3 . 92.4(4)
C10 C5 N2 C3 . -85.1(4)
N4 C19 N3 C17 . -1.3(4)
C20 C19 N3 C17 . 175.5(3)
N4 C19 N3 C14 . 168.9(3)
C20 C19 N3 C14 . -14.4(5)
C18 C17 N3 C19 . 1.0(3)
C18 C17 N3 C14 . -169.6(3)
C15 C14 N3 C19 . 140.1(3)
C13 C14 N3 C19 . -46.8(4)
C15 C14 N3 C17 . -51.3(4)
C13 C14 N3 C17 . 121.8(3)
N3 C19 N4 C18 . 1.0(3)
C20 C19 N4 C18 . -175.7(3)
N3 C19 N4 Zn1 4_465 -142.2(2)
C20 C19 N4 Zn1 4_465 41.0(4)
C17 C18 N4 C19 . -0.4(4)
C17 C18 N4 Zn1 4_465 145.7(2)
O2 C21 O1 Zn1 . -10.4(4)
C22 C21 O1 Zn1 . 168.21(18)
O4 C34 O3 Zn1 1_554 7.5(5)
C31 C34 O3 Zn1 1_554 -170.6(2)
C9 C8 O7 C11 . -36.2(5)
C7 C8 O7 C11 . 150.0(3)
C12 C11 O7 C8 . 146.5(3)
C16 C11 O7 C8 . -40.5(4)
C33 C28 S1 O5 . 137.4(2)
C29 C28 S1 O5 . -38.7(3)
C33 C28 S1 O6 . 7.1(3)
C29 C28 S1 O6 . -169.1(2)
C33 C28 S1 C25 . -107.7(2)
C29 C28 S1 C25 . 76.2(3)
C26 C25 S1 O5 . -178.6(2)
C24 C25 S1 O5 . -1.6(3)
C26 C25 S1 O6 . -48.2(3)
C24 C25 S1 O6 . 128.8(3)
C26 C25 S1 C28 . 66.6(3)
C24 C25 S1 C28 . -116.4(3)
